data_7023553
loop_
_publ_author_name
'Ishizuka, Tomoya'
'Sankar, Muniappan'
'Kojima, Takahiko'

_publ_section_title
;
 Control of the spatial arrangements of supramolecular networks based on
 saddle-distorted porphyrins by intermolecular hydrogen bonding.
;
_journal_issue 45
_journal_name_full 'Dalton transactions (Cambridge, England : 2003)'
_journal_page_first 16073
_journal_page_last 16079
_journal_paper_doi 10.1039/c3dt51467f
_journal_volume 42
_journal_year 2013
_chemical_formula_sum 'C112 H100 N4 O9 Zn'
_chemical_formula_weight 1711.32
_chemical_name_systematic
;
 ?
;
_space_group_crystal_system monoclinic
_space_group_IT_number 14
_space_group_name_Hall '-P 2yn'
_space_group_name_H-M_alt 'P 1 21/n 1'
_symmetry_space_group_name_Hall '-P 2yn'
_symmetry_space_group_name_H-M 'P 1 21/n 1'
_atom_sites_solution_hydrogens geom
_audit_creation_method SHELXL-97
_cell_angle_alpha 90
_cell_angle_beta 112.406(3)
_cell_angle_gamma 90
_cell_formula_units_Z 4
_cell_length_a 25.353(5)
_cell_length_b 11.688(3)
_cell_length_c 32.746(7)
_cell_measurement_reflns_used 359
_cell_measurement_temperature 120(2)
_cell_measurement_theta_max 21.5013
_cell_measurement_theta_min 3.0271
_cell_volume 8971(3)
_computing_cell_refinement 'SAINT V7.68A (Bruker AXS, 2009)'
_computing_data_collection 'APEX2 v2009.11-0'
_computing_data_reduction 'SAINT V7.68A (Bruker AXS, 2009)'
_computing_molecular_graphics 'ORTEP-3 for windows 2.02'
_computing_publication_material 'Mercury 3.1'
_computing_structure_refinement 'SHELXL-2013 (Sheldrick, 2013)'
_computing_structure_solution 'SHELXS-97 (Sheldrick, 2008)'
_diffrn_ambient_temperature 120(2)
_diffrn_measured_fraction_theta_full 0.705
_diffrn_measured_fraction_theta_max 0.987
_diffrn_measurement_device_type 'Bruker APEXII CCD diffractometer'
_diffrn_measurement_method '2q scan'
_diffrn_radiation_type MoK\a
_diffrn_radiation_wavelength 0.71073
_diffrn_reflns_av_R_equivalents 0.0555
_diffrn_reflns_av_unetI/netI 0.0743
_diffrn_reflns_Laue_measured_fraction_full 0.705
_diffrn_reflns_Laue_measured_fraction_max 0.987
_diffrn_reflns_limit_h_max 26
_diffrn_reflns_limit_h_min -21
_diffrn_reflns_limit_k_max 12
_diffrn_reflns_limit_k_min -12
_diffrn_reflns_limit_l_max 23
_diffrn_reflns_limit_l_min -35
_diffrn_reflns_number 31563
_diffrn_reflns_point_group_measured_fraction_full 0.705
_diffrn_reflns_point_group_measured_fraction_max 0.987
_diffrn_reflns_theta_full 25.242
_diffrn_reflns_theta_max 22.399
_diffrn_reflns_theta_min 1.286
_exptl_absorpt_coefficient_mu 0.338
_exptl_absorpt_correction_T_max 0.7448
_exptl_absorpt_correction_T_min 0.6441
_exptl_absorpt_correction_type multi-scan
_exptl_absorpt_process_details 'SADABS V2008/1 (Bruker AXS)'
_exptl_crystal_colour red
_exptl_crystal_density_diffrn 1.267
_exptl_crystal_description prism
_exptl_crystal_F_000 3608
_exptl_crystal_size_max 0.180
_exptl_crystal_size_mid 0.160
_exptl_crystal_size_min 0.070
_refine_diff_density_max 1.372
_refine_diff_density_min -0.429
_refine_diff_density_rms 0.074
_refine_ls_extinction_method none
_refine_ls_goodness_of_fit_ref 1.065
_refine_ls_hydrogen_treatment constr
_refine_ls_matrix_type full
_refine_ls_number_parameters 1139
_refine_ls_number_reflns 11428
_refine_ls_number_restraints 7
_refine_ls_restrained_S_all 1.068
_refine_ls_R_factor_all 0.1094
_refine_ls_R_factor_gt 0.0731
_refine_ls_shift/su_max 0.004
_refine_ls_shift/su_mean 0.000
_refine_ls_structure_factor_coef Fsqd
_refine_ls_weighting_details 'w=1/[\s^2^(Fo^2^)+(0.1243P)^2^+5.7050P] where P=(Fo^2^+2Fc^2^)/3'
_refine_ls_weighting_scheme calc
_refine_ls_wR_factor_gt 0.1976
_refine_ls_wR_factor_ref 0.2164
_reflns_Friedel_coverage 0.000
_reflns_number_gt 7574
_reflns_number_total 11428
_reflns_threshold_expression 'I > 2\s(I)'
_cod_data_source_file c3dt51467f.txt
_cod_data_source_block ISHI32
_cod_original_cell_volume 8970(3)
_cod_database_code 7023553
_shelx_space_group_comment
;
The symmetry employed for this shelxl refinement is uniquely defined
by the following loop, which should always be used as a source of
symmetry information in preference to the above space-group names.
They are only intended as comments.
;
_shelx_estimated_absorpt_t_min 0.942
_shelx_estimated_absorpt_t_max 0.977

loop_
_space_group_symop_operation_xyz
'x, y, z'
'-x+1/2, y+1/2, -z+1/2'
'-x, -y, -z'
'x-1/2, -y-1/2, z-1/2'

loop_
_atom_site_label
_atom_site_type_symbol
_atom_site_fract_x
_atom_site_fract_y
_atom_site_fract_z
_atom_site_U_iso_or_equiv
_atom_site_adp_type
_atom_site_occupancy
_atom_site_site_symmetry_order
_atom_site_calc_flag
_atom_site_refinement_flags_posn
_atom_site_refinement_flags_adp
Zn1 Zn 0.15519(2) 0.19120(6) 0.88291(2) 0.0348(2) Uani 1 1 d . .
O1 O -0.20038(15) 0.4849(4) 0.78380(13) 0.0496(11) Uani 1 1 d . .
H1 H -0.2139 0.4830 0.8036 0.074 Uiso 1 1 calc R U
O2 O 0.24754(16) 0.5107(4) 1.15349(13) 0.0539(12) Uani 1 1 d . .
H2 H 0.2759 0.5528 1.1575 0.081 Uiso 1 1 calc R U
O3 O 0.4381(3) -0.3237(6) 0.95923(17) 0.098(2) Uani 1 1 d . .
H3 H 0.4408 -0.3550 0.9830 0.146 Uiso 1 1 calc R U
O4 O 0.1061(2) 0.0009(5) 0.60148(14) 0.0783(16) Uani 1 1 d . .
H4 H 0.0782 0.0367 0.5834 0.117 Uiso 1 1 calc R U
O5 O 0.2059(2) 0.3561(5) 0.87255(17) 0.0845(17) Uani 1 1 d . .
O6 O 0.10283(17) 0.0304(4) 0.88506(13) 0.0475(11) Uani 1 1 d . .
O7 O 0.4497(4) 0.2626(9) 1.0144(3) 0.162(4) Uani 1 1 d . .
O8 O -0.0055(3) -0.6220(6) 0.6986(2) 0.116(2) Uani 1 1 d . .
O9 O -0.1710(2) -0.1666(4) 0.66777(15) 0.0655(13) Uani 1 1 d . .
N1 N 0.09369(16) 0.2163(4) 0.82052(14) 0.0281(11) Uani 1 1 d . .
N2 N 0.11089(16) 0.2879(4) 0.91096(13) 0.0271(10) Uani 1 1 d . .
N3 N 0.21764(16) 0.1653(4) 0.94481(13) 0.0290(11) Uani 1 1 d . .
N4 N 0.20242(16) 0.1041(4) 0.85445(13) 0.0271(10) Uani 1 1 d . .
C1 C 0.0917(2) 0.1514(4) 0.78569(16) 0.0258(12) Uani 1 1 d . .
C2 C 0.0335(2) 0.1154(5) 0.76063(17) 0.0293(13) Uani 1 1 d . .
C3 C 0.0004(2) 0.1630(4) 0.78101(16) 0.0260(12) Uani 1 1 d . .
C4 C 0.03881(19) 0.2307(4) 0.81740(16) 0.0252(12) Uani 1 1 d . .
C5 C 0.0238(2) 0.3071(4) 0.84474(17) 0.0289(13) Uani 1 1 d . .
C6 C 0.06281(19) 0.3467(4) 0.88584(16) 0.0252(12) Uani 1 1 d . .
C7 C 0.0573(2) 0.4476(5) 0.91016(17) 0.0297(13) Uani 1 1 d . .
C8 C 0.1014(2) 0.4423(4) 0.95110(17) 0.0297(13) Uani 1 1 d . .
C9 C 0.13375(19) 0.3393(4) 0.95148(16) 0.0248(12) Uani 1 1 d . .
C10 C 0.1796(2) 0.2915(4) 0.98721(16) 0.0262(12) Uani 1 1 d . .
C11 C 0.21295(19) 0.1969(5) 0.98310(16) 0.0259(12) Uani 1 1 d . .
C12 C 0.2460(2) 0.1194(4) 1.01823(16) 0.0274(13) Uani 1 1 d . .
C13 C 0.27118(19) 0.0414(4) 0.99952(16) 0.0251(12) Uani 1 1 d . .
C14 C 0.25581(19) 0.0765(5) 0.95362(16) 0.0272(13) Uani 1 1 d . .
C15 C 0.27883(19) 0.0389(4) 0.92287(16) 0.0247(12) Uani 1 1 d . .
C16 C 0.2579(2) 0.0741(4) 0.87789(16) 0.0277(13) Uani 1 1 d . .
C17 C 0.2898(2) 0.0807(4) 0.84938(16) 0.0259(12) Uani 1 1 d . .
C18 C 0.2524(2) 0.1142(4) 0.80853(17) 0.0280(13) Uani 1 1 d . .
C19 C 0.1963(2) 0.1208(4) 0.81114(17) 0.0281(13) Uani 1 1 d . .
C20 C 0.1418(2) 0.1267(4) 0.77671(16) 0.0250(12) Uani 1 1 d . .
C21 C 0.0145(2) 0.0301(5) 0.72459(18) 0.0340(14) Uani 1 1 d . .
C22 C 0.0422(2) -0.0725(5) 0.7282(2) 0.0483(17) Uani 1 1 d . .
H5 H 0.0724 -0.0912 0.7552 0.058 Uiso 1 1 calc R U
C23 C 0.0270(3) -0.1507(6) 0.6930(3) 0.067(2) Uani 1 1 d . .
H6 H 0.0478 -0.2197 0.6956 0.080 Uiso 1 1 calc R U
C24 C -0.0183(3) -0.1256(8) 0.6548(3) 0.080(3) Uani 1 1 d . .
H7 H -0.0298 -0.1789 0.6311 0.096 Uiso 1 1 calc R U
C25 C -0.0470(3) -0.0253(8) 0.6504(3) 0.075(2) Uani 1 1 d . .
H8 H -0.0786 -0.0095 0.6238 0.090 Uiso 1 1 calc R U
C26 C -0.0305(3) 0.0548(6) 0.6846(2) 0.0558(19) Uani 1 1 d . .
H9 H -0.0497 0.1262 0.6807 0.067 Uiso 1 1 calc R U
C27 C -0.05836(19) 0.1303(4) 0.77626(18) 0.0287(13) Uani 1 1 d . .
C28 C -0.0645(2) 0.0670(5) 0.81025(18) 0.0339(14) Uani 1 1 d . .
H10 H -0.0316 0.0451 0.8350 0.041 Uiso 1 1 calc R U
C29 C -0.1173(2) 0.0361(5) 0.8085(2) 0.0411(15) Uani 1 1 d . .
H11 H -0.1205 -0.0080 0.8318 0.049 Uiso 1 1 calc R U
C30 C -0.1652(2) 0.0674(5) 0.7739(2) 0.0460(17) Uani 1 1 d . .
H12 H -0.2017 0.0468 0.7734 0.055 Uiso 1 1 calc R U
C31 C -0.1603(2) 0.1295(5) 0.7396(2) 0.0474(17) Uani 1 1 d . .
H13 H -0.1935 0.1504 0.7149 0.057 Uiso 1 1 calc R U
C32 C -0.1077(2) 0.1608(5) 0.7413(2) 0.0429(16) Uani 1 1 d . .
H14 H -0.1048 0.2047 0.7178 0.052 Uiso 1 1 calc R U
C33 C -0.0361(2) 0.3516(4) 0.82840(17) 0.0276(13) Uani 1 1 d . .
C34 C -0.0678(2) 0.3425(5) 0.85432(18) 0.0335(14) Uani 1 1 d . .
H15 H -0.0519 0.3063 0.8824 0.040 Uiso 1 1 calc R U
C35 C -0.1228(2) 0.3861(5) 0.83971(18) 0.0385(15) Uani 1 1 d . .
H16 H -0.1442 0.3788 0.8579 0.046 Uiso 1 1 calc R U
C36 C -0.1468(2) 0.4390(5) 0.79976(18) 0.0335(14) Uani 1 1 d . .
C37 C -0.1162(2) 0.4440(5) 0.77312(19) 0.0384(15) Uani 1 1 d . .
H17 H -0.1328 0.4770 0.7445 0.046 Uiso 1 1 calc R U
C38 C -0.0614(2) 0.4013(5) 0.78758(19) 0.0375(14) Uani 1 1 d . .
H18 H -0.0407 0.4064 0.7688 0.045 Uiso 1 1 calc R U
C39 C 0.0217(2) 0.5499(5) 0.88945(19) 0.0352(14) Uani 1 1 d . .
C40 C -0.0144(3) 0.6027(5) 0.9060(2) 0.0506(17) Uani 1 1 d . .
H19 H -0.0189 0.5726 0.9315 0.061 Uiso 1 1 calc R U
C41 C -0.0443(3) 0.7005(6) 0.8855(3) 0.068(2) Uani 1 1 d . .
H20 H -0.0687 0.7372 0.8974 0.082 Uiso 1 1 calc R U
C42 C -0.0390(3) 0.7442(5) 0.8488(3) 0.058(2) Uani 1 1 d . .
H21 H -0.0596 0.8108 0.8351 0.069 Uiso 1 1 calc R U
C43 C -0.0045(3) 0.6928(6) 0.8319(2) 0.057(2) Uani 1 1 d . .
H22 H -0.0010 0.7230 0.8061 0.068 Uiso 1 1 calc R U
C44 C 0.0260(2) 0.5967(5) 0.8517(2) 0.0431(16) Uani 1 1 d . .
H23 H 0.0504 0.5616 0.8394 0.052 Uiso 1 1 calc R U
C45 C 0.1117(2) 0.5322(5) 0.98563(17) 0.0320(13) Uani 1 1 d . .
C46 C 0.1576(2) 0.6073(5) 0.99702(18) 0.0374(14) Uani 1 1 d . .
H24 H 0.1840 0.6008 0.9829 0.045 Uiso 1 1 calc R U
C47 C 0.1654(3) 0.6904(5) 1.02813(19) 0.0426(15) Uani 1 1 d . .
H25 H 0.1972 0.7404 1.0355 0.051 Uiso 1 1 calc R U
C48 C 0.1278(3) 0.7028(6) 1.0489(2) 0.0536(18) Uani 1 1 d . .
H26 H 0.1334 0.7602 1.0707 0.064 Uiso 1 1 calc R U
C49 C 0.0815(3) 0.6290(8) 1.0372(3) 0.078(2) Uani 1 1 d . .
H27 H 0.0542 0.6380 1.0504 0.093 Uiso 1 1 calc R U
C50 C 0.0744(3) 0.5444(7) 1.0072(2) 0.065(2) Uani 1 1 d . .
H28 H 0.0434 0.4927 1.0009 0.079 Uiso 1 1 calc R U
C51 C 0.1978(2) 0.3440(5) 1.03208(17) 0.0313(13) Uani 1 1 d . .
C52 C 0.1650(2) 0.3427(6) 1.05693(19) 0.0489(17) Uani 1 1 d . .
H29 H 0.1293 0.3040 1.0459 0.059 Uiso 1 1 calc R U
C53 C 0.1821(2) 0.3958(6) 1.09760(19) 0.0521(18) Uani 1 1 d . .
H30 H 0.1587 0.3919 1.1144 0.063 Uiso 1 1 calc R U
C54 C 0.2328(2) 0.4544(5) 1.11370(17) 0.0388(15) Uani 1 1 d . .
C55 C 0.2668(2) 0.4581(5) 1.08908(18) 0.0360(14) Uani 1 1 d . .
H31 H 0.3019 0.4988 1.0996 0.043 Uiso 1 1 calc R U
C56 C 0.2491(2) 0.4021(5) 1.04944(18) 0.0338(14) Uani 1 1 d . .
H32 H 0.2730 0.4032 1.0331 0.041 Uiso 1 1 calc R U
C57 C 0.2443(2) 0.1083(4) 1.06272(17) 0.0286(13) Uani 1 1 d . .
C58 C 0.1999(3) 0.0474(6) 1.0673(2) 0.0536(18) Uani 1 1 d . .
H33 H 0.1714 0.0145 1.0419 0.064 Uiso 1 1 calc R U
C59 C 0.1964(4) 0.0335(7) 1.1083(2) 0.073(2) Uani 1 1 d . .
H34 H 0.1658 -0.0092 1.1107 0.088 Uiso 1 1 calc R U
C60 C 0.2370(4) 0.0814(6) 1.1456(2) 0.066(2) Uani 1 1 d . .
H35 H 0.2343 0.0737 1.1736 0.079 Uiso 1 1 calc R U
C61 C 0.2810(3) 0.1396(5) 1.14142(19) 0.0453(16) Uani 1 1 d . .
H36 H 0.3096 0.1717 1.1669 0.054 Uiso 1 1 calc R U
C62 C 0.2849(2) 0.1533(5) 1.10054(17) 0.0362(14) Uani 1 1 d . .
H37 H 0.3161 0.1944 1.0986 0.043 Uiso 1 1 calc R U
C63 C 0.3008(2) -0.0641(5) 1.02159(17) 0.0285(13) Uani 1 1 d . .
C64 C 0.2817(2) -0.1715(5) 1.00162(18) 0.0363(14) Uani 1 1 d . .
H38 H 0.2513 -0.1750 0.9735 0.044 Uiso 1 1 calc R U
C65 C 0.3064(2) -0.2702(5) 1.02231(19) 0.0419(15) Uani 1 1 d . .
H39 H 0.2930 -0.3415 1.0083 0.050 Uiso 1 1 calc R U
C66 C 0.3501(3) -0.2685(5) 1.0628(2) 0.0472(16) Uani 1 1 d . .
H40 H 0.3671 -0.3377 1.0770 0.057 Uiso 1 1 calc R U
C67 C 0.3689(2) -0.1645(6) 1.08271(19) 0.0475(17) Uani 1 1 d . .
H41 H 0.3992 -0.1623 1.1109 0.057 Uiso 1 1 calc R U
C68 C 0.3447(2) -0.0634(5) 1.06246(17) 0.0348(14) Uani 1 1 d . .
H42 H 0.3585 0.0074 1.0768 0.042 Uiso 1 1 calc R U
C69 C 0.3245(2) -0.0496(5) 0.93484(17) 0.0380(15) Uani 1 1 d . .
C70 C 0.3100(3) -0.1545(6) 0.9111(2) 0.0496(17) Uani 1 1 d . .
H43 H 0.2731 -0.1620 0.8886 0.060 Uiso 1 1 calc R U
C71 C 0.3469(3) -0.2450(7) 0.9194(2) 0.0609(19) Uani 1 1 d . .
H44 H 0.3357 -0.3153 0.9039 0.073 Uiso 1 1 calc R U
C72 C 0.3994(3) -0.2302(7) 0.9502(2) 0.0587(19) Uani 1 1 d . .
C73 C 0.4180(3) -0.1324(7) 0.9754(2) 0.061(2) Uani 1 1 d . .
H45 H 0.4555 -0.1270 0.9973 0.073 Uiso 1 1 calc R U
C74 C 0.3777(2) -0.0383(7) 0.96710(19) 0.059(2) Uani 1 1 d . .
H46 H 0.3882 0.0302 0.9839 0.071 Uiso 1 1 calc R U
C75 C 0.3535(2) 0.0789(5) 0.86599(16) 0.0318(13) Uani 1 1 d . .
C76 C 0.3841(2) -0.0171(6) 0.86246(19) 0.0430(15) Uani 1 1 d . .
H47 H 0.3642 -0.0836 0.8479 0.052 Uiso 1 1 calc R U
C77 C 0.4431(3) -0.0168(7) 0.8798(2) 0.061(2) Uani 1 1 d . .
H48 H 0.4634 -0.0838 0.8781 0.073 Uiso 1 1 calc R U
C78 C 0.4720(3) 0.0796(9) 0.8992(2) 0.069(2) Uani 1 1 d . .
H49 H 0.5125 0.0797 0.9105 0.083 Uiso 1 1 calc R U
C79 C 0.4436(3) 0.1762(7) 0.9027(2) 0.059(2) Uani 1 1 d . .
H50 H 0.4641 0.2430 0.9164 0.071 Uiso 1 1 calc R U
C80 C 0.3837(2) 0.1754(6) 0.88583(18) 0.0418(15) Uani 1 1 d . .
H51 H 0.3637 0.2423 0.8881 0.050 Uiso 1 1 calc R U
C81 C 0.2675(2) 0.1520(5) 0.77153(17) 0.0328(14) Uani 1 1 d . .
C82 C 0.3093(3) 0.0983(7) 0.7611(2) 0.063(2) Uani 1 1 d . .
H52 H 0.3273 0.0311 0.7765 0.075 Uiso 1 1 calc R U
C83 C 0.3253(3) 0.1441(9) 0.7272(3) 0.086(3) Uani 1 1 d . .
H53 H 0.3557 0.1100 0.7213 0.104 Uiso 1 1 calc R U
C84 C 0.2977(3) 0.2358(7) 0.7032(2) 0.065(2) Uani 1 1 d . .
H54 H 0.3080 0.2640 0.6800 0.078 Uiso 1 1 calc R U
C85 C 0.2562(3) 0.2864(6) 0.7121(2) 0.0472(16) Uani 1 1 d . .
H55 H 0.2363 0.3492 0.6945 0.057 Uiso 1 1 calc R U
C86 C 0.2412(2) 0.2487(5) 0.74692(18) 0.0361(14) Uani 1 1 d . .
H56 H 0.2132 0.2890 0.7538 0.043 Uiso 1 1 calc R U
C87 C 0.1348(2) 0.1002(5) 0.73124(17) 0.0322(13) Uani 1 1 d . .
C88 C 0.1612(2) 0.0037(5) 0.72133(19) 0.0415(15) Uani 1 1 d . .
H57 H 0.1865 -0.0408 0.7449 0.050 Uiso 1 1 calc R U
C89 C 0.1515(3) -0.0281(6) 0.6783(2) 0.0554(18) Uani 1 1 d . .
H58 H 0.1695 -0.0941 0.6727 0.067 Uiso 1 1 calc R U
C90 C 0.1154(3) 0.0367(6) 0.6439(2) 0.0514(17) Uani 1 1 d . .
C91 C 0.0904(2) 0.1319(6) 0.65201(19) 0.0476(17) Uani 1 1 d . .
H59 H 0.0663 0.1770 0.6280 0.057 Uiso 1 1 calc R U
C92 C 0.0997(2) 0.1646(5) 0.69555(18) 0.0374(14) Uani 1 1 d . .
H60 H 0.0818 0.2315 0.7006 0.045 Uiso 1 1 calc R U
C93 C 0.1834(5) 0.4484(9) 0.8515(4) 0.109(3) Uani 1 1 d . .
H61 H 0.1421 0.4386 0.8343 0.130 Uiso 1 1 calc R U
H62 H 0.2023 0.4726 0.8315 0.130 Uiso 1 1 calc R U
C94 C 0.1933(4) 0.5256(10) 0.8856(3) 0.097(3) Uani 1 1 d . .
H63 H 0.1619 0.5208 0.8965 0.117 Uiso 1 1 calc R U
H64 H 0.1937 0.6042 0.8744 0.117 Uiso 1 1 calc R U
C95 C 0.2473(4) 0.5031(10) 0.9219(3) 0.115(4) Uani 1 1 d . .
H65 H 0.2427 0.4851 0.9499 0.138 Uiso 1 1 calc R U
H66 H 0.2754 0.5656 0.9265 0.138 Uiso 1 1 calc R U
C96 C 0.2624(4) 0.3855(9) 0.8976(4) 0.118(4) Uani 1 1 d . .
H67 H 0.2841 0.4047 0.8790 0.142 Uiso 1 1 calc R U
H68 H 0.2827 0.3256 0.9192 0.142 Uiso 1 1 calc R U
C97 C 0.1050(3) -0.0733(6) 0.8623(3) 0.066(2) Uani 1 1 d . .
H69 H 0.1288 -0.0628 0.8446 0.079 Uiso 1 1 calc R U
H70 H 0.0662 -0.0967 0.8423 0.079 Uiso 1 1 calc R U
C98 C 0.1299(3) -0.1581(8) 0.8963(4) 0.103(4) Uani 1 1 d . .
H71 H 0.1719 -0.1590 0.9061 0.124 Uiso 1 1 calc R U
H72 H 0.1149 -0.2353 0.8856 0.124 Uiso 1 1 calc R U
C99 C 0.1125(5) -0.1217(10) 0.9323(4) 0.119(4) Uani 1 1 d . U
H73 H 0.1453 -0.1269 0.9609 0.143 Uiso 1 1 calc R U
H74 H 0.0818 -0.1722 0.9335 0.143 Uiso 1 1 calc R U
C100 C 0.0911(4) 0.0023(7) 0.9238(3) 0.079(2) Uani 1 1 d . .
H75 H 0.0499 0.0074 0.9177 0.095 Uiso 1 1 calc R U
H76 H 0.1125 0.0526 0.9490 0.095 Uiso 1 1 calc R U
C101 C 0.4131(5) 0.3557(13) 0.9916(4) 0.167(6) Uani 1 1 d . .
H77 H 0.3790 0.3261 0.9672 0.200 Uiso 1 1 calc R U
H78 H 0.4337 0.4081 0.9790 0.200 Uiso 1 1 calc R U
C102 C 0.3962(7) 0.4166(12) 1.0243(5) 0.173(6) Uani 1 1 d . .
H79 H 0.3580 0.4519 1.0106 0.207 Uiso 1 1 calc R U
H80 H 0.4245 0.4755 1.0406 0.207 Uiso 1 1 calc R U
C103 C 0.3963(9) 0.3148(13) 1.0535(8) 0.280(14) Uani 1 1 d D .
H81 H 0.4065 0.3417 1.0842 0.336 Uiso 1 1 calc R U
H82 H 0.3573 0.2823 1.0433 0.336 Uiso 1 1 calc R U
C104 C 0.4336(6) 0.2307(11) 1.0529(4) 0.148(5) Uani 1 1 d D .
H83 H 0.4152 0.1546 1.0484 0.177 Uiso 1 1 calc R U
H84 H 0.4676 0.2299 1.0809 0.177 Uiso 1 1 calc R U
C105 C 0.0470(3) -0.5652(6) 0.7328(3) 0.063(2) Uani 1 1 d . .
H85 H 0.0585 -0.6038 0.7618 0.075 Uiso 1 1 calc R U
H86 H 0.0796 -0.5658 0.7231 0.075 Uiso 1 1 calc R U
C106 C 0.0285(4) -0.4555(9) 0.7347(4) 0.115(4) Uani 1 1 d . .
H87 H 0.0549 -0.4015 0.7288 0.138 Uiso 1 1 calc R U
H88 H 0.0307 -0.4408 0.7651 0.138 Uiso 1 1 calc R U
C107 C -0.0264(4) -0.4329(8) 0.7055(4) 0.108(3) Uani 1 1 d . .
H89 H -0.0264 -0.3662 0.6869 0.130 Uiso 1 1 calc R U
H90 H -0.0510 -0.4149 0.7219 0.130 Uiso 1 1 calc R U
C108 C -0.0493(3) -0.5395(8) 0.6762(3) 0.082(3) Uani 1 1 d . .
H91 H -0.0869 -0.5635 0.6760 0.098 Uiso 1 1 calc R U
H92 H -0.0524 -0.5262 0.6456 0.098 Uiso 1 1 calc R U
C109 C -0.1317(3) -0.1735(7) 0.7130(3) 0.071(2) Uani 1 1 d . .
H93 H -0.1213 -0.0961 0.7259 0.085 Uiso 1 1 calc R U
H94 H -0.0965 -0.2145 0.7154 0.085 Uiso 1 1 calc R U
C110 C -0.1637(4) -0.2390(7) 0.7362(3) 0.089(3) Uani 1 1 d . .
H95 H -0.1387 -0.2972 0.7562 0.107 Uiso 1 1 calc R U
H96 H -0.1774 -0.1864 0.7537 0.107 Uiso 1 1 calc R U
C111 C -0.2121(3) -0.2940(7) 0.7011(3) 0.076(2) Uani 1 1 d . .
H97 H -0.2486 -0.2597 0.6992 0.092 Uiso 1 1 calc R U
H98 H -0.2129 -0.3771 0.7067 0.092 Uiso 1 1 calc R U
C112 C -0.2019(4) -0.2726(7) 0.6599(3) 0.079(2) Uani 1 1 d . .
H99 H -0.1793 -0.3352 0.6543 0.094 Uiso 1 1 calc R U
H100 H -0.2385 -0.2659 0.6342 0.094 Uiso 1 1 calc R U

loop_
_atom_site_aniso_label
_atom_site_aniso_U_11
_atom_site_aniso_U_22
_atom_site_aniso_U_33
_atom_site_aniso_U_23
_atom_site_aniso_U_13
_atom_site_aniso_U_12
Zn1 0.0238(4) 0.0545(5) 0.0223(4) -0.0013(3) 0.0044(3) 0.0118(3)
O1 0.028(2) 0.078(3) 0.038(2) 0.006(2) 0.0077(18) 0.020(2)
O2 0.038(2) 0.086(4) 0.032(2) -0.021(2) 0.0069(19) 0.008(2)
O3 0.121(5) 0.111(5) 0.058(4) 0.014(3) 0.031(3) 0.074(4)
O4 0.132(5) 0.077(4) 0.028(3) -0.014(3) 0.032(3) -0.025(3)
O5 0.077(4) 0.101(5) 0.057(3) 0.012(3) 0.006(3) -0.015(3)
O6 0.058(3) 0.049(3) 0.044(3) -0.001(2) 0.030(2) -0.006(2)
O7 0.159(7) 0.219(10) 0.110(6) 0.007(6) 0.053(6) 0.090(7)
O8 0.113(5) 0.109(5) 0.134(6) 0.029(5) 0.058(5) 0.004(4)
O9 0.069(3) 0.074(3) 0.053(3) 0.005(3) 0.024(3) -0.018(3)
N1 0.018(2) 0.030(3) 0.031(3) 0.001(2) 0.0034(19) 0.0007(18)
N2 0.022(2) 0.034(3) 0.025(3) 0.005(2) 0.0085(19) -0.0013(19)
N3 0.024(2) 0.040(3) 0.022(2) 0.004(2) 0.0079(19) 0.010(2)
N4 0.019(2) 0.041(3) 0.018(2) 0.005(2) 0.0049(18) 0.0005(19)
C1 0.022(3) 0.036(3) 0.018(3) 0.003(3) 0.005(2) 0.006(2)
C2 0.024(3) 0.035(3) 0.025(3) 0.002(3) 0.005(2) 0.002(2)
C3 0.022(3) 0.028(3) 0.022(3) 0.000(2) 0.002(2) 0.000(2)
C4 0.017(3) 0.034(3) 0.025(3) 0.003(3) 0.007(2) 0.004(2)
C5 0.019(3) 0.032(3) 0.034(3) 0.003(3) 0.007(2) -0.001(2)
C6 0.020(3) 0.030(3) 0.022(3) 0.000(2) 0.003(2) 0.004(2)
C7 0.021(3) 0.035(3) 0.031(3) 0.005(3) 0.008(2) 0.000(2)
C8 0.027(3) 0.033(3) 0.031(3) -0.007(3) 0.013(3) -0.007(2)
C9 0.020(3) 0.029(3) 0.028(3) -0.001(2) 0.011(2) 0.002(2)
C10 0.024(3) 0.039(3) 0.020(3) -0.003(2) 0.013(2) 0.000(2)
C11 0.019(3) 0.040(3) 0.017(3) -0.002(3) 0.005(2) 0.000(2)
C12 0.021(3) 0.034(3) 0.024(3) 0.001(3) 0.005(2) -0.002(2)
C13 0.020(3) 0.035(3) 0.021(3) 0.002(2) 0.008(2) 0.000(2)
C14 0.016(3) 0.038(3) 0.025(3) 0.005(3) 0.005(2) 0.002(2)
C15 0.016(3) 0.034(3) 0.024(3) 0.000(2) 0.008(2) 0.003(2)
C16 0.021(3) 0.037(3) 0.025(3) -0.002(3) 0.009(2) 0.004(2)
C17 0.025(3) 0.033(3) 0.020(3) -0.001(2) 0.010(2) 0.001(2)
C18 0.025(3) 0.033(3) 0.026(3) -0.005(3) 0.010(2) -0.001(2)
C19 0.027(3) 0.028(3) 0.027(3) -0.001(2) 0.007(2) 0.004(2)
C20 0.023(3) 0.030(3) 0.019(3) 0.002(2) 0.004(2) -0.001(2)
C21 0.026(3) 0.037(4) 0.037(3) -0.007(3) 0.009(3) -0.004(3)
C22 0.036(3) 0.046(4) 0.060(4) -0.003(3) 0.015(3) -0.008(3)
C23 0.055(5) 0.047(4) 0.103(6) -0.032(4) 0.036(5) -0.012(3)
C24 0.041(4) 0.093(6) 0.098(7) -0.063(5) 0.017(4) -0.018(4)
C25 0.043(4) 0.102(7) 0.064(5) -0.043(5) 0.002(4) -0.005(4)
C26 0.044(4) 0.065(5) 0.044(4) -0.027(4) -0.001(3) -0.004(3)
C27 0.015(3) 0.027(3) 0.036(3) -0.005(3) 0.001(2) 0.003(2)
C28 0.028(3) 0.039(3) 0.035(3) 0.003(3) 0.012(3) 0.004(3)
C29 0.038(4) 0.043(4) 0.052(4) -0.008(3) 0.028(3) -0.007(3)
C30 0.024(3) 0.044(4) 0.073(5) -0.006(4) 0.022(3) -0.007(3)
C31 0.023(3) 0.044(4) 0.061(4) 0.001(3) 0.000(3) -0.004(3)
C32 0.029(3) 0.044(4) 0.048(4) 0.003(3) 0.006(3) -0.006(3)
C33 0.021(3) 0.028(3) 0.035(3) -0.007(3) 0.012(3) -0.001(2)
C34 0.027(3) 0.044(4) 0.022(3) 0.001(3) 0.001(2) 0.008(3)
C35 0.028(3) 0.057(4) 0.031(3) 0.002(3) 0.012(3) 0.005(3)
C36 0.020(3) 0.043(4) 0.029(3) -0.009(3) 0.000(3) 0.008(2)
C37 0.032(3) 0.045(4) 0.032(3) 0.011(3) 0.006(3) 0.011(3)
C38 0.025(3) 0.048(4) 0.039(4) 0.014(3) 0.011(3) 0.003(3)
C39 0.028(3) 0.030(3) 0.041(4) -0.003(3) 0.006(3) 0.002(3)
C40 0.055(4) 0.036(4) 0.064(5) 0.002(3) 0.027(3) 0.015(3)
C41 0.066(5) 0.043(4) 0.097(6) 0.004(4) 0.033(4) 0.017(4)
C42 0.046(4) 0.027(4) 0.080(6) 0.003(4) 0.003(4) 0.006(3)
C43 0.044(4) 0.042(4) 0.063(5) 0.015(4) -0.002(3) -0.007(3)
C44 0.037(3) 0.039(4) 0.046(4) 0.010(3) 0.008(3) 0.002(3)
C45 0.026(3) 0.041(3) 0.026(3) 0.003(3) 0.008(2) 0.009(3)
C46 0.044(3) 0.038(4) 0.034(3) -0.003(3) 0.018(3) 0.003(3)
C47 0.054(4) 0.035(3) 0.036(4) -0.006(3) 0.014(3) 0.000(3)
C48 0.069(5) 0.053(4) 0.035(4) -0.010(3) 0.016(3) 0.015(4)
C49 0.064(5) 0.109(7) 0.072(5) -0.049(5) 0.039(4) -0.007(5)
C50 0.048(4) 0.092(6) 0.066(5) -0.040(4) 0.032(4) -0.016(4)
C51 0.021(3) 0.040(3) 0.031(3) 0.005(3) 0.008(2) 0.005(2)
C52 0.024(3) 0.092(5) 0.029(3) -0.006(3) 0.007(3) -0.003(3)
C53 0.023(3) 0.106(6) 0.028(4) -0.010(4) 0.010(3) 0.008(3)
C54 0.032(3) 0.061(4) 0.018(3) -0.003(3) 0.003(3) 0.018(3)
C55 0.039(3) 0.034(3) 0.031(3) 0.000(3) 0.009(3) 0.006(3)
C56 0.034(3) 0.040(3) 0.030(3) -0.001(3) 0.015(3) 0.005(3)
C57 0.032(3) 0.033(3) 0.025(3) 0.004(3) 0.016(3) 0.004(2)
C58 0.064(4) 0.068(5) 0.039(4) -0.013(3) 0.030(3) -0.015(4)
C59 0.104(6) 0.080(6) 0.060(5) -0.006(4) 0.059(5) -0.029(5)
C60 0.108(6) 0.072(5) 0.035(4) 0.007(4) 0.046(4) -0.003(5)
C61 0.057(4) 0.049(4) 0.023(3) 0.002(3) 0.008(3) 0.016(3)
C62 0.038(3) 0.041(4) 0.025(3) 0.005(3) 0.007(3) 0.005(3)
C63 0.020(3) 0.039(3) 0.026(3) 0.006(3) 0.007(2) 0.006(2)
C64 0.029(3) 0.045(4) 0.027(3) 0.001(3) 0.002(2) -0.002(3)
C65 0.040(3) 0.038(4) 0.039(4) 0.000(3) 0.007(3) -0.002(3)
C66 0.054(4) 0.037(4) 0.044(4) 0.005(3) 0.012(3) 0.007(3)
C67 0.041(3) 0.064(5) 0.028(3) 0.011(3) 0.001(3) 0.013(3)
C68 0.031(3) 0.043(4) 0.028(3) -0.002(3) 0.009(3) 0.003(3)
C69 0.036(3) 0.062(4) 0.022(3) 0.010(3) 0.017(3) 0.014(3)
C70 0.066(4) 0.055(4) 0.040(4) 0.014(3) 0.035(3) 0.028(4)
C71 0.074(5) 0.066(5) 0.044(4) 0.011(4) 0.024(4) 0.017(4)
C72 0.053(4) 0.089(6) 0.037(4) -0.006(4) 0.021(4) 0.020(4)
C73 0.051(4) 0.097(6) 0.026(4) 0.007(4) 0.004(3) 0.024(4)
C74 0.032(4) 0.114(6) 0.029(4) 0.010(4) 0.010(3) 0.012(4)
C75 0.030(3) 0.049(4) 0.020(3) 0.001(3) 0.013(2) -0.001(3)
C76 0.035(3) 0.063(4) 0.036(3) 0.000(3) 0.020(3) 0.008(3)
C77 0.030(4) 0.090(6) 0.066(5) -0.002(4) 0.023(3) 0.014(4)
C78 0.025(4) 0.132(8) 0.058(5) 0.003(5) 0.024(3) 0.008(5)
C79 0.037(4) 0.098(6) 0.042(4) -0.011(4) 0.016(3) -0.025(4)
C80 0.033(3) 0.061(4) 0.033(3) -0.002(3) 0.015(3) -0.002(3)
C81 0.031(3) 0.046(4) 0.021(3) 0.005(3) 0.010(2) 0.003(3)
C82 0.066(4) 0.100(6) 0.037(4) 0.021(4) 0.036(3) 0.034(4)
C83 0.075(5) 0.141(8) 0.062(5) 0.029(6) 0.047(4) 0.045(5)
C84 0.073(5) 0.100(6) 0.036(4) 0.021(4) 0.038(4) 0.014(5)
C85 0.049(4) 0.056(4) 0.035(4) 0.005(3) 0.014(3) -0.009(3)
C86 0.038(3) 0.043(4) 0.028(3) -0.001(3) 0.013(3) -0.007(3)
C87 0.026(3) 0.050(4) 0.018(3) 0.000(3) 0.006(2) -0.004(3)
C88 0.049(4) 0.043(4) 0.031(4) -0.005(3) 0.014(3) -0.001(3)
C89 0.087(5) 0.046(4) 0.043(4) -0.011(3) 0.035(4) -0.007(4)
C90 0.075(5) 0.054(4) 0.027(4) -0.011(3) 0.022(3) -0.019(4)
C91 0.039(3) 0.069(5) 0.026(4) 0.006(3) 0.003(3) -0.013(3)
C92 0.029(3) 0.050(4) 0.031(3) -0.001(3) 0.010(3) -0.005(3)
C93 0.111(8) 0.087(7) 0.111(9) 0.027(7) 0.023(7) -0.012(6)
C94 0.100(7) 0.131(9) 0.073(6) -0.003(6) 0.046(6) 0.046(6)
C95 0.114(8) 0.163(10) 0.079(7) -0.069(7) 0.049(6) -0.059(7)
C96 0.056(6) 0.110(8) 0.184(11) -0.007(8) 0.040(6) 0.017(5)
C97 0.070(5) 0.050(5) 0.086(6) -0.010(4) 0.040(4) -0.010(4)
C98 0.053(5) 0.075(6) 0.129(9) -0.010(6) -0.025(5) 0.004(4)
C99 0.112(6) 0.126(7) 0.114(7) 0.074(6) 0.035(5) 0.004(6)
C100 0.085(6) 0.092(6) 0.065(5) 0.004(5) 0.033(4) -0.036(5)
C101 0.150(10) 0.234(15) 0.081(8) 0.038(9) 0.005(7) 0.126(11)
C102 0.250(17) 0.124(11) 0.196(15) 0.054(10) 0.143(14) 0.074(11)
C103 0.39(3) 0.138(13) 0.51(4) 0.143(18) 0.38(3) 0.122(16)
C104 0.188(13) 0.141(11) 0.133(11) 0.014(9) 0.083(10) 0.019(10)
C105 0.043(4) 0.059(5) 0.097(6) 0.021(4) 0.039(4) -0.001(4)
C106 0.072(6) 0.110(9) 0.146(10) -0.038(7) 0.022(6) 0.006(6)
C107 0.112(8) 0.078(7) 0.130(9) 0.039(7) 0.042(7) 0.006(6)
C108 0.058(5) 0.114(8) 0.076(6) 0.046(6) 0.028(4) 0.018(5)
C109 0.060(5) 0.064(5) 0.070(5) -0.003(4) 0.004(4) 0.009(4)
C110 0.146(8) 0.053(5) 0.050(5) 0.004(4) 0.017(5) -0.012(5)
C111 0.076(5) 0.080(6) 0.072(6) 0.019(5) 0.027(4) -0.006(4)
C112 0.086(6) 0.089(6) 0.064(5) -0.016(5) 0.033(4) -0.031(5)

loop_
_atom_type_symbol
_atom_type_description
_atom_type_scat_dispersion_real
_atom_type_scat_dispersion_imag
_atom_type_scat_source
C C 0.0033 0.0016 'International Tables Vol C Tables 4.2.6.8 and 6.1.1.4'
H H 0.0000 0.0000 'International Tables Vol C Tables 4.2.6.8 and 6.1.1.4'
N N 0.0061 0.0033 'International Tables Vol C Tables 4.2.6.8 and 6.1.1.4'
O O 0.0106 0.0060 'International Tables Vol C Tables 4.2.6.8 and 6.1.1.4'
Zn Zn 0.2839 1.4301 'International Tables Vol C Tables 4.2.6.8 and 6.1.1.4'

loop_
_geom_angle_atom_site_label_1
_geom_angle_atom_site_label_2
_geom_angle_atom_site_label_3
_geom_angle
N2 Zn1 N4 176.13(17)
N2 Zn1 N3 89.26(16)
N4 Zn1 N3 90.65(16)
N2 Zn1 N1 91.67(16)
N4 Zn1 N1 88.40(16)
N3 Zn1 N1 179.02(17)
N2 Zn1 O6 90.91(16)
N4 Zn1 O6 92.95(16)
N3 Zn1 O6 94.90(16)
N1 Zn1 O6 85.41(15)
N2 Zn1 O5 92.0(2)
N4 Zn1 O5 84.1(2)
N3 Zn1 O5 90.26(18)
N1 Zn1 O5 89.39(17)
O6 Zn1 O5 174.11(16)
C93 O5 C96 104.6(8)
C93 O5 Zn1 126.3(6)
C96 O5 Zn1 126.7(6)
C97 O6 C100 109.0(5)
C97 O6 Zn1 122.2(4)
C100 O6 Zn1 121.5(4)
C101 O7 C104 107.1(9)
C108 O8 C105 111.7(7)
C112 O9 C109 104.6(5)
C1 N1 C4 107.3(4)
C1 N1 Zn1 121.7(3)
C4 N1 Zn1 117.1(3)
C6 N2 C9 108.3(4)
C6 N2 Zn1 121.6(3)
C9 N2 Zn1 125.2(3)
C11 N3 C14 108.4(4)
C11 N3 Zn1 124.3(3)
C14 N3 Zn1 122.2(3)
C16 N4 C19 107.6(4)
C16 N4 Zn1 121.8(3)
C19 N4 Zn1 122.7(3)
N1 C1 C20 122.2(4)
N1 C1 C2 110.0(4)
C20 C1 C2 127.8(5)
C3 C2 C1 106.6(4)
C3 C2 C21 125.9(4)
C1 C2 C21 126.8(5)
C2 C3 C4 106.0(4)
C2 C3 C27 128.2(5)
C4 C3 C27 123.9(5)
N1 C4 C5 122.9(4)
N1 C4 C3 109.8(4)
C5 C4 C3 127.2(4)
C6 C5 C4 123.4(4)
C6 C5 C33 118.3(5)
C4 C5 C33 118.3(4)
N2 C6 C5 123.3(5)
N2 C6 C7 109.1(4)
C5 C6 C7 127.4(4)
C8 C7 C6 106.4(4)
C8 C7 C39 127.0(5)
C6 C7 C39 124.4(5)
C7 C8 C9 106.9(4)
C7 C8 C45 123.2(5)
C9 C8 C45 129.8(4)
N2 C9 C10 122.7(4)
N2 C9 C8 109.0(4)
C10 C9 C8 128.2(5)
C9 C10 C11 123.9(4)
C9 C10 C51 120.0(4)
C11 C10 C51 116.0(4)
N3 C11 C10 124.2(4)
N3 C11 C12 109.6(4)
C10 C11 C12 126.2(5)
C13 C12 C11 106.5(4)
C13 C12 C57 124.7(5)
C11 C12 C57 127.6(5)
C12 C13 C14 106.5(4)
C12 C13 C63 124.5(4)
C14 C13 C63 128.5(5)
N3 C14 C15 122.4(5)
N3 C14 C13 108.6(4)
C15 C14 C13 128.7(4)
C14 C15 C16 123.8(4)
C14 C15 C69 121.3(5)
C16 C15 C69 114.7(4)
N4 C16 C15 123.6(4)
N4 C16 C17 109.4(4)
C15 C16 C17 127.0(4)
C18 C17 C16 107.1(4)
C18 C17 C75 127.6(5)
C16 C17 C75 123.7(4)
C17 C18 C19 106.6(4)
C17 C18 C81 126.1(5)
C19 C18 C81 126.7(5)
N4 C19 C20 121.3(5)
N4 C19 C18 108.8(4)
C20 C19 C18 129.4(5)
C19 C20 C1 121.2(5)
C19 C20 C87 120.2(5)
C1 C20 C87 118.5(4)
C22 C21 C26 117.9(5)
C22 C21 C2 121.4(5)
C26 C21 C2 120.6(5)
C21 C22 C23 121.8(6)
C24 C23 C22 118.8(7)
C25 C24 C23 120.8(7)
C24 C25 C26 120.6(7)
C25 C26 C21 120.0(6)
C32 C27 C28 117.2(5)
C32 C27 C3 125.0(5)
C28 C27 C3 117.7(4)
C29 C28 C27 120.8(5)
C30 C29 C28 121.0(6)
C29 C30 C31 119.4(5)
C32 C31 C30 119.8(5)
C31 C32 C27 121.7(6)
C38 C33 C34 117.8(5)
C38 C33 C5 122.0(5)
C34 C33 C5 120.2(5)
C33 C34 C35 120.3(5)
C36 C35 C34 121.3(5)
C35 C36 O1 124.0(5)
C35 C36 C37 118.4(5)
O1 C36 C37 117.5(5)
C36 C37 C38 120.4(5)
C33 C38 C37 121.6(5)
C40 C39 C44 117.6(5)
C40 C39 C7 123.9(6)
C44 C39 C7 118.5(5)
C39 C40 C41 120.0(7)
C42 C41 C40 120.9(7)
C43 C42 C41 119.8(6)
C42 C43 C44 120.6(7)
C43 C44 C39 121.1(6)
C50 C45 C46 117.5(6)
C50 C45 C8 120.1(5)
C46 C45 C8 122.4(5)
C47 C46 C45 121.1(6)
C46 C47 C48 121.0(6)
C47 C48 C49 118.1(6)
C50 C49 C48 121.2(7)
C49 C50 C45 121.0(7)
C52 C51 C56 116.8(5)
C52 C51 C10 123.4(5)
C56 C51 C10 119.7(5)
C51 C52 C53 122.0(6)
C54 C53 C52 119.9(6)
C53 C54 O2 118.5(5)
C53 C54 C55 119.4(5)
O2 C54 C55 122.0(5)
C56 C55 C54 119.0(5)
C55 C56 C51 122.9(5)
C62 C57 C58 117.2(5)
C62 C57 C12 124.0(5)
C58 C57 C12 118.8(5)
C57 C58 C59 121.2(6)
C60 C59 C58 120.4(7)
C61 C60 C59 118.6(6)
C60 C61 C62 121.2(6)
C57 C62 C61 121.3(6)
C68 C63 C64 117.6(5)
C68 C63 C13 122.7(5)
C64 C63 C13 119.5(4)
C65 C64 C63 120.7(5)
C64 C65 C66 121.3(6)
C65 C66 C67 118.6(6)
C66 C67 C68 121.3(5)
C63 C68 C67 120.6(5)
C74 C69 C70 118.7(6)
C74 C69 C15 125.1(6)
C70 C69 C15 116.2(5)
C71 C70 C69 122.8(6)
C72 C71 C70 117.3(7)
C71 C72 C73 124.7(7)
C71 C72 O3 117.8(7)
C73 C72 O3 117.3(6)
C72 C73 C74 117.3(6)
C69 C74 C73 119.1(7)
C80 C75 C76 118.1(5)
C80 C75 C17 119.3(5)
C76 C75 C17 122.7(5)
C77 C76 C75 120.9(6)
C78 C77 C76 119.9(7)
C77 C78 C79 121.1(6)
C78 C79 C80 119.1(7)
C75 C80 C79 120.9(6)
C82 C81 C86 117.7(5)
C82 C81 C18 122.1(5)
C86 C81 C18 120.1(5)
C81 C82 C83 119.7(7)
C84 C83 C82 120.8(7)
C85 C84 C83 120.1(6)
C84 C85 C86 121.2(6)
C81 C86 C85 120.4(6)
C92 C87 C88 116.6(5)
C92 C87 C20 122.0(5)
C88 C87 C20 121.3(5)
C89 C88 C87 122.2(6)
C90 C89 C88 119.4(6)
C91 C90 C89 120.2(6)
C91 C90 O4 122.2(6)
C89 C90 O4 117.6(6)
C90 C91 C92 120.8(6)
C87 C92 C91 120.7(6)
O5 C93 C94 102.0(9)
C93 C94 C95 111.5(8)
C94 C95 C96 94.2(7)
O5 C96 C95 96.3(6)
O6 C97 C98 105.7(7)
C97 C98 C99 104.1(8)
C98 C99 C100 108.6(8)
O6 C100 C99 101.4(7)
O7 C101 C102 107.3(10)
C101 C102 C103 98.4(12)
C104 C103 C102 112.7(12)
C103 C104 O7 104.0(11)
C106 C105 O8 102.8(6)
C105 C106 C107 114.7(9)
C106 C107 C108 108.5(8)
O8 C108 C107 100.9(7)
O9 C109 C110 104.6(6)
C111 C110 C109 106.1(6)
C110 C111 C112 104.7(7)
O9 C112 C111 104.7(6)

loop_
_geom_bond_atom_site_label_1
_geom_bond_atom_site_label_2
_geom_bond_distance
Zn1 N2 2.042(4)
Zn1 N4 2.047(4)
Zn1 N3 2.064(4)
Zn1 N1 2.065(4)
Zn1 O6 2.317(4)
Zn1 O5 2.411(6)
O1 C36 1.366(6)
O2 C54 1.378(6)
O3 C72 1.422(8)
O4 C90 1.380(7)
O5 C93 1.290(10)
O5 C96 1.395(10)
O6 C97 1.435(8)
O6 C100 1.445(8)
O7 C101 1.439(12)
O7 C104 1.513(14)
O8 C108 1.442(9)
O8 C105 1.527(10)
O9 C112 1.436(9)
O9 C109 1.439(8)
N1 C1 1.355(6)
N1 C4 1.366(6)
N2 C6 1.367(6)
N2 C9 1.368(6)
N3 C11 1.355(6)
N3 C14 1.373(6)
N4 C16 1.367(6)
N4 C19 1.381(6)
C1 C20 1.437(7)
C1 C2 1.450(7)
C2 C3 1.374(7)
C2 C21 1.479(7)
C3 C4 1.452(7)
C3 C27 1.488(7)
C4 C5 1.415(7)
C5 C6 1.411(7)
C5 C33 1.498(7)
C6 C7 1.459(7)
C7 C8 1.381(7)
C7 C39 1.496(7)
C8 C9 1.455(7)
C8 C45 1.492(8)
C9 C10 1.413(7)
C10 C11 1.428(7)
C10 C51 1.494(7)
C11 C12 1.453(7)
C12 C13 1.383(7)
C12 C57 1.480(7)
C13 C14 1.460(7)
C13 C63 1.481(7)
C14 C15 1.412(7)
C15 C16 1.423(7)
C15 C69 1.490(7)
C16 C17 1.452(7)
C17 C18 1.369(7)
C17 C75 1.494(7)
C18 C19 1.459(7)
C18 C81 1.470(7)
C19 C20 1.414(7)
C20 C87 1.464(7)
C21 C22 1.371(8)
C21 C26 1.400(8)
C22 C23 1.406(9)
C23 C24 1.369(11)
C24 C25 1.358(11)
C25 C26 1.396(9)
C27 C32 1.382(7)
C27 C28 1.394(8)
C28 C29 1.365(7)
C29 C30 1.357(8)
C30 C31 1.383(9)
C31 C32 1.364(8)
C33 C38 1.372(7)
C33 C34 1.377(8)
C34 C35 1.388(7)
C35 C36 1.363(8)
C36 C37 1.372(8)
C37 C38 1.378(7)
C39 C40 1.375(8)
C39 C44 1.395(8)
C40 C41 1.395(9)
C41 C42 1.360(11)
C42 C43 1.342(10)
C43 C44 1.378(8)
C45 C50 1.388(8)
C45 C46 1.391(8)
C46 C47 1.366(8)
C47 C48 1.373(9)
C48 C49 1.389(10)
C49 C50 1.356(10)
C51 C52 1.368(8)
C51 C56 1.382(7)
C52 C53 1.381(8)
C53 C54 1.373(8)
C54 C55 1.387(8)
C55 C56 1.367(7)
C57 C62 1.377(7)
C57 C58 1.386(8)
C58 C59 1.390(9)
C59 C60 1.381(10)
C60 C61 1.356(9)
C61 C62 1.388(8)
C63 C68 1.377(7)
C63 C64 1.412(8)
C64 C65 1.363(8)
C65 C66 1.367(8)
C66 C67 1.376(9)
C67 C68 1.380(8)
C69 C74 1.366(8)
C69 C70 1.422(9)
C70 C71 1.369(9)
C71 C72 1.340(9)
C72 C73 1.384(10)
C73 C74 1.455(10)
C75 C80 1.379(8)
C75 C76 1.394(8)
C76 C77 1.382(8)
C77 C78 1.362(11)
C78 C79 1.367(11)
C79 C80 1.404(8)
C81 C82 1.382(8)
C81 C86 1.400(8)
C82 C83 1.426(10)
C83 C84 1.355(10)
C84 C85 1.333(9)
C85 C86 1.403(8)
C87 C92 1.391(7)
C87 C88 1.410(8)
C88 C89 1.384(8)
C89 C90 1.378(9)
C90 C91 1.357(9)
C91 C92 1.407(8)
C93 C94 1.382(12)
C94 C95 1.454(12)
C95 C96 1.704(14)
C97 C98 1.443(11)
C98 C99 1.469(14)
C99 C100 1.535(13)
C101 C102 1.479(16)
C102 C103 1.527(18)
C103 C104 1.370(5)
C105 C106 1.375(11)
C106 C107 1.381(12)
C107 C108 1.544(13)
C109 C110 1.511(11)
C110 C111 1.470(10)
C111 C112 1.488(11)

loop_
_geom_torsion_atom_site_label_1
_geom_torsion_atom_site_label_2
_geom_torsion_atom_site_label_3
_geom_torsion_atom_site_label_4
_geom_torsion
C4 N1 C1 C20 175.1(5)
Zn1 N1 C1 C20 -46.2(6)
C4 N1 C1 C2 -4.2(6)
Zn1 N1 C1 C2 134.5(4)
N1 C1 C2 C3 1.3(6)
C20 C1 C2 C3 -177.9(5)
N1 C1 C2 C21 -170.0(5)
C20 C1 C2 C21 10.7(9)
C1 C2 C3 C4 1.9(6)
C21 C2 C3 C4 173.3(5)
C1 C2 C3 C27 -162.7(5)
C21 C2 C3 C27 8.7(9)
C1 N1 C4 C5 -171.0(5)
Zn1 N1 C4 C5 48.1(6)
C1 N1 C4 C3 5.4(5)
Zn1 N1 C4 C3 -135.5(4)
C2 C3 C4 N1 -4.6(6)
C27 C3 C4 N1 160.8(5)
C2 C3 C4 C5 171.6(5)
C27 C3 C4 C5 -23.0(8)
N1 C4 C5 C6 -21.3(8)
C3 C4 C5 C6 163.0(5)
N1 C4 C5 C33 156.3(5)
C3 C4 C5 C33 -19.4(8)
C9 N2 C6 C5 -169.8(5)
Zn1 N2 C6 C5 33.6(7)
C9 N2 C6 C7 5.4(6)
Zn1 N2 C6 C7 -151.2(3)
C4 C5 C6 N2 -25.1(8)
C33 C5 C6 N2 157.3(5)
C4 C5 C6 C7 160.5(5)
C33 C5 C6 C7 -17.0(8)
N2 C6 C7 C8 -3.7(6)
C5 C6 C7 C8 171.3(5)
N2 C6 C7 C39 160.6(5)
C5 C6 C7 C39 -24.4(8)
C6 C7 C8 C9 0.5(6)
C39 C7 C8 C9 -163.2(5)
C6 C7 C8 C45 178.2(5)
C39 C7 C8 C45 14.5(9)
C6 N2 C9 C10 171.8(5)
Zn1 N2 C9 C10 -32.6(7)
C6 N2 C9 C8 -5.1(5)
Zn1 N2 C9 C8 150.5(3)
C7 C8 C9 N2 2.8(6)
C45 C8 C9 N2 -174.7(5)
C7 C8 C9 C10 -173.9(5)
C45 C8 C9 C10 8.6(9)
N2 C9 C10 C11 11.1(8)
C8 C9 C10 C11 -172.6(5)
N2 C9 C10 C51 -172.3(5)
C8 C9 C10 C51 3.9(8)
C14 N3 C11 C10 176.0(5)
Zn1 N3 C11 C10 -29.1(7)
C14 N3 C11 C12 -4.8(6)
Zn1 N3 C11 C12 150.2(3)
C9 C10 C11 N3 22.0(8)
C51 C10 C11 N3 -154.7(5)
C9 C10 C11 C12 -157.1(5)
C51 C10 C11 C12 26.2(7)
N3 C11 C12 C13 0.7(6)
C10 C11 C12 C13 179.9(5)
N3 C11 C12 C57 -167.3(5)
C10 C11 C12 C57 11.9(8)
C11 C12 C13 C14 3.3(5)
C57 C12 C13 C14 171.8(5)
C11 C12 C13 C63 -169.4(4)
C57 C12 C13 C63 -0.9(8)
C11 N3 C14 C15 -167.1(5)
Zn1 N3 C14 C15 37.3(6)
C11 N3 C14 C13 6.8(5)
Zn1 N3 C14 C13 -148.8(3)
C12 C13 C14 N3 -6.3(5)
C63 C13 C14 N3 166.0(5)
C12 C13 C14 C15 167.1(5)
C63 C13 C14 C15 -20.6(8)
N3 C14 C15 C16 -11.5(8)
C13 C14 C15 C16 175.9(5)
N3 C14 C15 C69 173.7(5)
C13 C14 C15 C69 1.1(8)
C19 N4 C16 C15 -173.5(5)
Zn1 N4 C16 C15 36.7(7)
C19 N4 C16 C17 4.7(6)
Zn1 N4 C16 C17 -145.1(4)
C14 C15 C16 N4 -29.4(8)
C69 C15 C16 N4 145.7(5)
C14 C15 C16 C17 152.7(5)
C69 C15 C16 C17 -32.2(8)
N4 C16 C17 C18 -0.5(6)
C15 C16 C17 C18 177.6(5)
N4 C16 C17 C75 166.1(5)
C15 C16 C17 C75 -15.8(8)
C16 C17 C18 C19 -3.7(6)
C75 C17 C18 C19 -169.6(5)
C16 C17 C18 C81 168.3(5)
C75 C17 C18 C81 2.3(9)
C16 N4 C19 C20 165.2(5)
Zn1 N4 C19 C20 -45.3(6)
C16 N4 C19 C18 -7.0(6)
Zn1 N4 C19 C18 142.4(3)
C17 C18 C19 N4 6.7(6)
C81 C18 C19 N4 -165.2(5)
C17 C18 C19 C20 -164.7(5)
C81 C18 C19 C20 23.4(9)
N4 C19 C20 C1 19.8(8)
C18 C19 C20 C1 -169.8(5)
N4 C19 C20 C87 -156.3(5)
C18 C19 C20 C87 14.2(8)
N1 C1 C20 C19 29.3(8)
C2 C1 C20 C19 -151.5(5)
N1 C1 C20 C87 -154.6(5)
C2 C1 C20 C87 24.6(8)
C3 C2 C21 C22 -124.8(6)
C1 C2 C21 C22 45.0(8)
C3 C2 C21 C26 59.1(8)
C1 C2 C21 C26 -131.2(6)
C26 C21 C22 C23 0.9(9)
C2 C21 C22 C23 -175.4(6)
C21 C22 C23 C24 -3.0(10)
C22 C23 C24 C25 2.2(12)
C23 C24 C25 C26 0.6(13)
C24 C25 C26 C21 -2.8(12)
C22 C21 C26 C25 2.0(10)
C2 C21 C26 C25 178.3(6)
C2 C3 C27 C32 -78.7(8)
C4 C3 C27 C32 119.2(6)
C2 C3 C27 C28 103.3(7)
C4 C3 C27 C28 -58.7(7)
C32 C27 C28 C29 0.5(8)
C3 C27 C28 C29 178.7(5)
C27 C28 C29 C30 -0.9(9)
C28 C29 C30 C31 1.4(9)
C29 C30 C31 C32 -1.5(9)
C30 C31 C32 C27 1.2(9)
C28 C27 C32 C31 -0.7(9)
C3 C27 C32 C31 -178.6(5)
C6 C5 C33 C38 125.8(6)
C4 C5 C33 C38 -51.8(7)
C6 C5 C33 C34 -54.8(7)
C4 C5 C33 C34 127.5(6)
C38 C33 C34 C35 -2.1(8)
C5 C33 C34 C35 178.5(5)
C33 C34 C35 C36 -0.3(9)
C34 C35 C36 O1 -179.1(5)
C34 C35 C36 C37 2.9(9)
C35 C36 C37 C38 -3.2(9)
O1 C36 C37 C38 178.7(5)
C34 C33 C38 C37 1.8(8)
C5 C33 C38 C37 -178.8(5)
C36 C37 C38 C33 0.8(9)
C8 C7 C39 C40 -64.6(8)
C6 C7 C39 C40 134.5(6)
C8 C7 C39 C44 113.9(6)
C6 C7 C39 C44 -47.1(7)
C44 C39 C40 C41 -1.0(9)
C7 C39 C40 C41 177.4(6)
C39 C40 C41 C42 0.9(10)
C40 C41 C42 C43 -0.1(11)
C41 C42 C43 C44 -0.5(10)
C42 C43 C44 C39 0.3(9)
C40 C39 C44 C43 0.4(8)
C7 C39 C44 C43 -178.1(5)
C7 C8 C45 C50 70.6(8)
C9 C8 C45 C50 -112.3(7)
C7 C8 C45 C46 -108.4(6)
C9 C8 C45 C46 68.8(8)
C50 C45 C46 C47 -0.3(8)
C8 C45 C46 C47 178.6(5)
C45 C46 C47 C48 -0.5(9)
C46 C47 C48 C49 -0.5(10)
C47 C48 C49 C50 2.3(12)
C48 C49 C50 C45 -3.2(13)
C46 C45 C50 C49 2.2(10)
C8 C45 C50 C49 -176.8(7)
C9 C10 C51 C52 67.8(8)
C11 C10 C51 C52 -115.4(6)
C9 C10 C51 C56 -109.1(6)
C11 C10 C51 C56 67.7(7)
C56 C51 C52 C53 -0.5(9)
C10 C51 C52 C53 -177.5(6)
C51 C52 C53 C54 1.5(10)
C52 C53 C54 O2 177.3(6)
C52 C53 C54 C55 -0.9(9)
C53 C54 C55 C56 -0.6(8)
O2 C54 C55 C56 -178.7(5)
C54 C55 C56 C51 1.7(8)
C52 C51 C56 C55 -1.1(8)
C10 C51 C56 C55 176.0(5)
C13 C12 C57 C62 91.6(7)
C11 C12 C57 C62 -102.4(6)
C13 C12 C57 C58 -87.2(7)
C11 C12 C57 C58 78.8(7)
C62 C57 C58 C59 0.6(10)
C12 C57 C58 C59 179.5(6)
C57 C58 C59 C60 0.6(12)
C58 C59 C60 C61 -1.6(12)
C59 C60 C61 C62 1.2(10)
C58 C57 C62 C61 -1.0(8)
C12 C57 C62 C61 -179.8(5)
C60 C61 C62 C57 0.0(9)
C12 C13 C63 C68 -54.5(7)
C14 C13 C63 C68 134.5(6)
C12 C13 C63 C64 121.7(6)
C14 C13 C63 C64 -49.3(7)
C68 C63 C64 C65 -0.4(8)
C13 C63 C64 C65 -176.8(5)
C63 C64 C65 C66 0.2(9)
C64 C65 C66 C67 0.1(10)
C65 C66 C67 C68 -0.3(10)
C64 C63 C68 C67 0.2(8)
C13 C63 C68 C67 176.5(5)
C66 C67 C68 C63 0.1(9)
C14 C15 C69 C74 -62.2(8)
C16 C15 C69 C74 122.6(6)
C14 C15 C69 C70 116.0(6)
C16 C15 C69 C70 -59.2(7)
C74 C69 C70 C71 0.4(9)
C15 C69 C70 C71 -178.0(6)
C69 C70 C71 C72 -2.6(10)
C70 C71 C72 C73 3.1(11)
C70 C71 C72 O3 179.7(6)
C71 C72 C73 C74 -1.3(11)
O3 C72 C73 C74 -178.0(6)
C70 C69 C74 C73 1.4(9)
C15 C69 C74 C73 179.6(6)
C72 C73 C74 C69 -1.0(9)
C18 C17 C75 C80 88.5(7)
C16 C17 C75 C80 -75.3(7)
C18 C17 C75 C76 -91.7(7)
C16 C17 C75 C76 104.5(6)
C80 C75 C76 C77 2.3(8)
C17 C75 C76 C77 -177.5(5)
C75 C76 C77 C78 -2.4(10)
C76 C77 C78 C79 1.3(11)
C77 C78 C79 C80 -0.2(11)
C76 C75 C80 C79 -1.2(8)
C17 C75 C80 C79 178.6(5)
C78 C79 C80 C75 0.1(9)
C17 C18 C81 C82 41.4(9)
C19 C18 C81 C82 -148.3(6)
C17 C18 C81 C86 -135.3(6)
C19 C18 C81 C86 35.0(8)
C86 C81 C82 C83 1.8(10)
C18 C81 C82 C83 -175.0(7)
C81 C82 C83 C84 -3.9(13)
C82 C83 C84 C85 2.1(13)
C83 C84 C85 C86 1.9(11)
C82 C81 C86 C85 2.0(8)
C18 C81 C86 C85 178.8(5)
C84 C85 C86 C81 -4.0(9)
C19 C20 C87 C92 -138.5(5)
C1 C20 C87 C92 45.4(7)
C19 C20 C87 C88 45.1(7)
C1 C20 C87 C88 -131.1(5)
C92 C87 C88 C89 -2.1(8)
C20 C87 C88 C89 174.6(5)
C87 C88 C89 C90 0.8(9)
C88 C89 C90 C91 1.0(10)
C88 C89 C90 O4 -178.9(6)
C89 C90 C91 C92 -1.4(9)
O4 C90 C91 C92 178.5(6)
C88 C87 C92 C91 1.6(8)
C20 C87 C92 C91 -175.0(5)
C90 C91 C92 C87 0.1(9)
C96 O5 C93 C94 -56.8(11)
Zn1 O5 C93 C94 106.8(8)
O5 C93 C94 C95 34.4(12)
C93 C94 C95 C96 -2.1(11)
C93 O5 C96 C95 52.5(10)
Zn1 O5 C96 C95 -111.0(7)
C94 C95 C96 O5 -27.5(9)
C100 O6 C97 C98 -35.0(8)
Zn1 O6 C97 C98 115.4(6)
O6 C97 C98 C99 29.8(9)
C97 C98 C99 C100 -15.2(10)
C97 O6 C100 C99 23.8(8)
Zn1 O6 C100 C99 -126.8(6)
C98 C99 C100 O6 -4.8(10)
C104 O7 C101 C102 26.6(16)
O7 C101 C102 C103 -31.7(18)
C101 C102 C103 C104 28(2)
C102 C103 C104 O7 -13(2)
C101 O7 C104 C103 -8.1(18)
C108 O8 C105 C106 10.0(9)
O8 C105 C106 C107 -3.1(12)
C105 C106 C107 C108 -4.1(14)
C105 O8 C108 C107 -11.8(8)
C106 C107 C108 O8 9.7(11)
C112 O9 C109 C110 -34.5(8)
O9 C109 C110 C111 16.0(9)
C109 C110 C111 C112 7.8(9)
C109 O9 C112 C111 39.9(8)
C110 C111 C112 O9 -29.1(9)

loop_
_platon_squeeze_void_nr
_platon_squeeze_void_average_x
_platon_squeeze_void_average_y
_platon_squeeze_void_average_z
_platon_squeeze_void_volume
_platon_squeeze_void_count_electrons
_platon_squeeze_void_content
1 0.000 0.000 0.000 183 40 ' '
2 0.687 0.230 0.681 12 1 ' '
3 0.500 0.500 0.500 183 40 ' '
4 0.187 0.270 0.181 12 1 ' '
5 0.813 0.730 0.819 12 1 ' '
6 0.313 0.770 0.319 12 1 ' '
